data_4333277
loop_
_publ_author_name
'Kayaki, Yoshihito'
'Shimokawatoko, Yoshiki'
'Ikariya, Takao'

_publ_section_title
;
 Synthesis of ruthenium(II) complexes containing hydroxymethylphosphines
 and their catalytic activities for hydrogenation of supercritical carbon
 dioxide.
;
_journal_issue 14
_journal_name_full 'Inorganic chemistry'
_journal_page_first 5791
_journal_page_last 5797
_journal_paper_doi 10.1021/ic700470n
_journal_volume 46
_journal_year 2007
_chemical_formula_moiety 'C26 H49 Cl O4 P2 Ru '
_chemical_formula_sum 'C26 H49 Cl O4 P2 Ru'
_chemical_formula_weight 624.14
_space_group_IT_number 14
_symmetry_cell_setting monoclinic
_symmetry_Int_Tables_number 14
_symmetry_space_group_name_Hall '-P 2ybc'
_symmetry_space_group_name_H-M 'P 1 21/c 1'
_cell_angle_alpha 90
_cell_angle_beta 102.489(6)
_cell_angle_gamma 90
_cell_formula_units_Z 8
_cell_length_a 20.689(9)
_cell_length_b 13.894(6)
_cell_length_c 20.617(10)
_cell_measurement_reflns_used 15757
_cell_measurement_temperature 193.1
_cell_measurement_theta_max 27.5
_cell_measurement_theta_min 3.0
_cell_volume 5786(5)
_computing_cell_refinement CrystalClear
_computing_data_collection CrystalClear
_computing_data_reduction CrystalStructure
_computing_publication_material 'CrystalStructure 3.6.0'
_computing_structure_refinement CRYSTALS
_computing_structure_solution SIR92
_diffrn_detector_area_resol_mean 7.31
_diffrn_measured_fraction_theta_full 0.9944
_diffrn_measured_fraction_theta_max 0.9944
_diffrn_measurement_device_type 'Rigaku Saturn'
_diffrn_measurement_method \w
_diffrn_radiation_type 'Mo K\a'
_diffrn_radiation_wavelength 0.7107
_diffrn_reflns_av_R_equivalents 0.053
_diffrn_reflns_limit_h_max 26
_diffrn_reflns_limit_h_min -26
_diffrn_reflns_limit_k_max 15
_diffrn_reflns_limit_k_min -18
_diffrn_reflns_limit_l_max 26
_diffrn_reflns_limit_l_min -26
_diffrn_reflns_number 46131
_diffrn_reflns_theta_full 27.48
_diffrn_reflns_theta_max 27.48
_exptl_absorpt_coefficient_mu 0.774
_exptl_absorpt_correction_T_max 0.903
_exptl_absorpt_correction_T_min 0.773
_exptl_absorpt_correction_type multi-scan
_exptl_absorpt_process_details 'Jacobson, R. (1998) Private communication'
_exptl_crystal_colour orange
_exptl_crystal_density_diffrn 1.433
_exptl_crystal_density_method 'not measured'
_exptl_crystal_description prism
_exptl_crystal_F_000 2624.00
_exptl_crystal_size_max 0.18
_exptl_crystal_size_mid 0.15
_exptl_crystal_size_min 0.15
_refine_diff_density_max 6.36
_refine_diff_density_min -3.13
_refine_ls_extinction_method none
_refine_ls_goodness_of_fit_ref 0.885
_refine_ls_hydrogen_treatment refall
_refine_ls_number_parameters 711
_refine_ls_number_reflns 13258
_refine_ls_R_factor_gt 0.0490
_refine_ls_shift/su_max 0.0000
_refine_ls_structure_factor_coef Fsqd
_refine_ls_weighting_details 'w = 1/[0.0010Fo^2^ + 1.0000\s(Fo^2^)]/(4Fo^2^)'
_refine_ls_weighting_scheme calc
_refine_ls_wR_factor_ref 0.1490
_reflns_number_gt 27020
_reflns_number_total 45061
_reflns_threshold_expression F^2^>2.0\s(F^2^)
_cod_data_source_file ic700470nsup3.cif
_cod_data_source_block '__C5Me5RuClPCy(CH2OH)2'
_cod_depositor_comments 'Adding full bibliography for 4333275--4333277.cif.'
_cod_original_cell_volume 5786.3(45)
_cod_original_formula_sum 'C26 H49 Cl O4 P2 Ru '
_cod_database_code 4333277

loop_
_symmetry_equiv_pos_site_id
_symmetry_equiv_pos_as_xyz
1 +X,+Y,+Z
2 -X,1/2+Y,1/2-Z
3 -X,-Y,-Z
4 +X,1/2-Y,1/2+Z

loop_
_atom_site_label
_atom_site_type_symbol
_atom_site_fract_x
_atom_site_fract_y
_atom_site_fract_z
_atom_site_U_iso_or_equiv
_atom_site_adp_type
_atom_site_occupancy
_atom_site_symmetry_multiplicity
_atom_site_calc_flag
_atom_site_refinement_flags
Ru(1) Ru 0.970320(10) 0.274370(10) 1.109350(10) 0.01343(5) Uani 1.00 1 d .
Ru(2) Ru 0.476080(10) 0.278100(10) 1.114370(10) 0.01399(5) Uani 1.00 1 d .
Cl(1) Cl 1.06202(3) 0.35842(4) 1.07134(3) 0.0232(2) Uani 1.00 1 d .
Cl(2) Cl 0.56381(3) 0.36394(4) 1.07117(3) 0.0260(2) Uani 1.00 1 d .
P(1) P 0.91099(3) 0.26815(4) 0.99990(3) 0.0157(2) Uani 1.00 1 d .
P(2) P 0.93585(3) 0.42507(4) 1.13877(3) 0.0155(2) Uani 1.00 1 d .
P(3) P 0.41906(3) 0.26077(4) 1.00437(3) 0.0179(2) Uani 1.00 1 d .
P(4) P 0.43279(3) 0.42552(4) 1.13813(3) 0.0169(2) Uani 1.00 1 d .
O(1) O 1.02161(8) 0.23095(12) 0.94956(8) 0.0280(5) Uani 1.00 1 d .
O(2) O 0.88188(9) 0.36408(12) 0.88127(8) 0.0328(5) Uani 1.00 1 d .
O(3) O 1.05987(7) 0.49324(11) 1.18932(8) 0.0276(5) Uani 1.00 1 d .
O(4) O 0.92719(8) 0.61704(11) 1.11829(8) 0.0285(5) Uani 1.00 1 d .
O(5) O 0.53000(9) 0.2152(1) 0.95925(9) 0.0451(6) Uani 1.00 1 d .
O(6) O 0.39219(9) 0.33486(12) 0.87991(8) 0.0340(5) Uani 1.00 1 d .
O(7) O 0.55489(8) 0.50901(12) 1.17891(9) 0.0372(6) Uani 1.00 1 d .
O(8) O 0.40710(10) 0.61172(12) 1.09751(9) 0.0436(6) Uani 1.00 1 d .
C(1) C 0.95583(11) 0.1991(2) 0.94607(11) 0.0208(6) Uani 1.00 1 d .
C(2) C 0.89616(12) 0.3811(2) 0.95084(11) 0.0216(6) Uani 1.00 1 d .
C(3) C 0.82948(11) 0.2069(2) 0.98244(11) 0.0184(6) Uani 1.00 1 d .
C(4) C 0.77838(12) 0.2627(2) 1.01049(12) 0.0264(7) Uani 1.00 1 d .
C(5) C 0.71295(12) 0.2078(2) 1.0040(1) 0.0360(8) Uani 1.00 1 d .
C(6) C 0.68546(12) 0.1808(2) 0.9326(1) 0.0370(8) Uani 1.00 1 d .
C(7) C 0.73504(12) 0.1242(2) 0.90375(13) 0.0338(8) Uani 1.00 1 d .
C(8) C 0.80040(12) 0.1788(2) 0.90941(12) 0.0283(7) Uani 1.00 1 d .
C(9) C 0.99819(11) 0.4768(2) 1.20858(11) 0.0211(6) Uani 1.00 1 d .
C(10) C 0.93231(11) 0.5297(2) 1.08322(11) 0.0199(6) Uani 1.00 1 d .
C(11) C 0.85629(10) 0.4304(2) 1.16714(11) 0.0179(6) Uani 1.00 1 d .
C(12) C 0.85679(11) 0.4803(2) 1.23325(12) 0.0246(7) Uani 1.00 1 d .
C(13) C 0.79073(12) 0.4666(2) 1.25370(13) 0.0321(8) Uani 1.00 1 d .
C(14) C 0.73292(12) 0.5028(2) 1.20058(13) 0.0354(8) Uani 1.00 1 d .
C(15) C 0.73378(12) 0.4585(2) 1.13343(13) 0.0332(8) Uani 1.00 1 d .
C(16) C 0.79983(11) 0.4737(2) 1.11382(12) 0.0243(7) Uani 1.00 1 d .
C(17) C 0.96932(11) 0.1142(2) 1.12176(11) 0.0207(6) Uani 1.00 1 d .
C(18) C 1.03504(12) 0.1486(2) 1.14079(12) 0.0221(7) Uani 1.00 1 d .
C(19) C 1.03863(12) 0.2122(2) 1.19699(11) 0.0213(6) Uani 1.00 1 d .
C(20) C 0.97434(12) 0.2160(2) 1.21071(11) 0.0191(6) Uani 1.00 1 d .
C(21) C 0.93057(11) 0.1588(2) 1.16227(11) 0.0215(6) Uani 1.00 1 d .
C(22) C 0.9480(1) 0.0298(2) 1.07657(13) 0.0376(8) Uani 1.00 1 d .
C(23) C 1.09191(13) 0.1180(2) 1.1114(1) 0.0379(8) Uani 1.00 1 d .
C(24) C 1.10019(13) 0.2557(2) 1.23823(13) 0.0348(8) Uani 1.00 1 d .
C(25) C 0.95661(13) 0.2549(2) 1.27250(12) 0.0310(8) Uani 1.00 1 d .
C(26) C 0.86095(12) 0.1315(2) 1.16682(13) 0.0342(8) Uani 1.00 1 d .
C(27) C 0.46515(12) 0.1796(2) 0.95823(12) 0.0307(8) Uani 1.00 1 d .
C(28) C 0.41352(12) 0.3638(2) 0.94712(11) 0.0251(7) Uani 1.00 1 d .
C(29) C 0.33367(11) 0.2108(2) 0.98686(12) 0.0247(7) Uani 1.00 1 d .
C(30) C 0.3181(1) 0.1316(2) 0.9348(2) 0.0466(9) Uani 1.00 1 d .
C(31) C 0.2482(2) 0.0921(2) 0.9305(2) 0.0610(11) Uani 1.00 1 d .
C(32) C 0.1956(2) 0.1695(2) 0.9179(2) 0.0648(12) Uani 1.00 1 d .
C(33) C 0.2121(1) 0.2485(2) 0.9671(2) 0.0568(11) Uani 1.00 1 d .
C(34) C 0.28136(12) 0.2901(2) 0.9692(1) 0.0350(8) Uani 1.00 1 d .
C(35) C 0.49345(11) 0.4966(2) 1.19849(12) 0.0240(7) Uani 1.00 1 d .
C(36) C 0.41091(12) 0.5175(2) 1.07246(12) 0.0270(7) Uani 1.00 1 d .
C(37) C 0.36128(11) 0.4232(2) 1.17916(12) 0.0223(7) Uani 1.00 1 d .
C(38) C 0.30009(12) 0.3802(2) 1.13454(13) 0.0357(8) Uani 1.00 1 d .
C(39) C 0.24521(13) 0.3641(2) 1.1725(2) 0.0482(10) Uani 1.00 1 d .
C(40) C 0.22752(13) 0.4583(2) 1.2027(2) 0.0490(10) Uani 1.00 1 d .
C(41) C 0.2884(1) 0.4996(2) 1.2478(1) 0.0457(10) Uani 1.00 1 d .
C(42) C 0.34418(13) 0.5166(2) 1.2101(1) 0.0372(8) Uani 1.00 1 d .
C(43) C 0.55273(12) 0.2176(2) 1.19576(12) 0.0234(7) Uani 1.00 1 d .
C(44) C 0.53781(11) 0.1484(2) 1.14250(11) 0.0214(6) Uani 1.00 1 d .
C(45) C 0.47041(12) 0.1220(2) 1.13549(12) 0.0226(7) Uani 1.00 1 d .
C(46) C 0.44274(12) 0.1759(2) 1.18157(12) 0.0228(7) Uani 1.00 1 d .
C(47) C 0.49583(13) 0.2316(2) 1.22139(11) 0.0242(7) Uani 1.00 1 d .
C(48) C 0.62000(13) 0.2606(2) 1.2234(1) 0.0406(9) Uani 1.00 1 d .
C(49) C 0.58669(13) 0.1033(2) 1.10786(13) 0.0391(9) Uani 1.00 1 d .
C(50) C 0.4365(1) 0.0379(2) 1.09637(13) 0.0402(8) Uani 1.00 1 d .
C(51) C 0.37608(12) 0.1572(2) 1.1978(1) 0.0410(9) Uani 1.00 1 d .
C(52) C 0.4941(2) 0.2805(2) 1.28626(12) 0.0426(9) Uani 1.00 1 d .
H(1) H 1.0488 0.2498 0.9997 0.035 Uiso 1.00 1 c R
H(2) H 0.9019 0.4147 0.8609 0.039 Uiso 1.00 1 c R
H(3) H 1.0645 0.4452 1.1594 0.033 Uiso 1.00 1 c R
H(4) H 0.9447 0.6728 1.0964 0.036 Uiso 1.00 1 c R
H(5) H 0.9321 0.2048 0.9013 0.025 Uiso 1.00 1 c R
H(6) H 0.9573 0.1335 0.9592 0.025 Uiso 1.00 1 c R
H(7) H 0.8592 0.4128 0.9616 0.026 Uiso 1.00 1 c R
H(8) H 0.9342 0.4210 0.9625 0.026 Uiso 1.00 1 c R
H(9) H 0.8358 0.1477 1.0060 0.022 Uiso 1.00 1 c R
H(10) H 0.7964 0.2761 1.0560 0.032 Uiso 1.00 1 c R
H(11) H 0.7694 0.3214 0.9867 0.032 Uiso 1.00 1 c R
H(12) H 0.7212 0.1507 1.0297 0.045 Uiso 1.00 1 c R
H(13) H 0.6818 0.2464 1.0198 0.045 Uiso 1.00 1 c R
H(14) H 0.6464 0.1436 0.9296 0.043 Uiso 1.00 1 c R
H(15) H 0.6751 0.2382 0.9074 0.043 Uiso 1.00 1 c R
H(16) H 0.7440 0.0655 0.9277 0.040 Uiso 1.00 1 c R
H(17) H 0.7168 0.1105 0.8583 0.040 Uiso 1.00 1 c R
H(18) H 0.7922 0.2365 0.8842 0.034 Uiso 1.00 1 c R
H(19) H 0.8313 0.1404 0.8929 0.034 Uiso 1.00 1 c R
H(20) H 0.9825 0.5366 1.2215 0.025 Uiso 1.00 1 c R
H(21) H 1.0051 0.4336 1.2451 0.025 Uiso 1.00 1 c R
H(22) H 0.9714 0.5312 1.0660 0.024 Uiso 1.00 1 c R
H(23) H 0.8948 0.5237 1.0476 0.024 Uiso 1.00 1 c R
H(24) H 0.8440 0.3655 1.1726 0.022 Uiso 1.00 1 c R
H(25) H 0.8916 0.4542 1.2663 0.030 Uiso 1.00 1 c R
H(26) H 0.8640 0.5473 1.2288 0.030 Uiso 1.00 1 c R
H(27) H 0.7843 0.3996 1.2589 0.040 Uiso 1.00 1 c R
H(28) H 0.7916 0.4985 1.2947 0.040 Uiso 1.00 1 c R
H(29) H 0.6923 0.4889 1.2129 0.044 Uiso 1.00 1 c R
H(30) H 0.7377 0.5705 1.1971 0.044 Uiso 1.00 1 c R
H(31) H 0.7262 0.3913 1.1363 0.040 Uiso 1.00 1 c R
H(32) H 0.6997 0.4860 1.1003 0.039 Uiso 1.00 1 c R
H(33) H 0.8074 0.5408 1.1104 0.029 Uiso 1.00 1 c R
H(34) H 0.7994 0.4437 1.0723 0.029 Uiso 1.00 1 c R
H(35) H 0.9030 0.0150 1.0755 0.044 Uiso 1.00 1 c R
H(36) H 0.9748 -0.0245 1.0922 0.044 Uiso 1.00 1 c R
H(37) H 0.9529 0.0458 1.0331 0.044 Uiso 1.00 1 c R
H(38) H 1.0768 0.0750 1.0755 0.048 Uiso 1.00 1 c R
H(39) H 1.1246 0.0870 1.1442 0.048 Uiso 1.00 1 c R
H(40) H 1.1106 0.1735 1.0956 0.048 Uiso 1.00 1 c R
H(41) H 1.1370 0.2373 1.2204 0.041 Uiso 1.00 1 c R
H(42) H 1.1063 0.2330 1.2826 0.041 Uiso 1.00 1 c R
H(43) H 1.0966 0.3239 1.2378 0.041 Uiso 1.00 1 c R
H(44) H 0.9942 0.2857 1.2989 0.039 Uiso 1.00 1 c R
H(45) H 0.9428 0.2040 1.2972 0.039 Uiso 1.00 1 c R
H(46) H 0.9217 0.3002 1.2604 0.039 Uiso 1.00 1 c R
H(47) H 0.8494 0.1642 1.2031 0.042 Uiso 1.00 1 c R
H(48) H 0.8588 0.0640 1.1733 0.042 Uiso 1.00 1 c R
H(49) H 0.8310 0.1490 1.1268 0.043 Uiso 1.00 1 c R
H(50) H 0.5428 0.2462 1.0024 0.056 Uiso 1.00 1 c R
H(51) H 0.4108 0.3838 0.8533 0.041 Uiso 1.00 1 c R
H(52) H 0.5599 0.4508 1.1502 0.046 Uiso 1.00 1 c R
H(53) H 0.4332 0.6530 1.0791 0.055 Uiso 1.00 1 c R
H(54) H 0.4689 0.1179 0.9787 0.037 Uiso 1.00 1 c R
H(55) H 0.4416 0.1740 0.9134 0.037 Uiso 1.00 1 c R
H(56) H 0.3824 0.4084 0.9573 0.030 Uiso 1.00 1 c R
H(57) H 0.4557 0.3937 0.9532 0.030 Uiso 1.00 1 c R
H(58) H 0.3275 0.1827 1.0271 0.028 Uiso 1.00 1 c R
H(59) H 0.3203 0.1575 0.8927 0.053 Uiso 1.00 1 c R
H(60) H 0.3500 0.0818 0.9461 0.054 Uiso 1.00 1 c R
H(61) H 0.2384 0.0440 0.8970 0.069 Uiso 1.00 1 c R
H(62) H 0.2467 0.0646 0.9723 0.069 Uiso 1.00 1 c R
H(63) H 0.1963 0.1956 0.8755 0.070 Uiso 1.00 1 c R
H(64) H 0.1530 0.1436 0.9174 0.070 Uiso 1.00 1 c R
H(65) H 0.1799 0.2979 0.9558 0.067 Uiso 1.00 1 c R
H(66) H 0.2107 0.2232 1.0096 0.066 Uiso 1.00 1 c R
H(67) H 0.2909 0.3394 1.0017 0.041 Uiso 1.00 1 c R
H(68) H 0.2826 0.3160 0.9268 0.041 Uiso 1.00 1 c R
H(69) H 0.4753 0.5583 1.2034 0.029 Uiso 1.00 1 c R
H(70) H 0.5018 0.4640 1.2400 0.029 Uiso 1.00 1 c R
H(71) H 0.4429 0.5161 1.0457 0.033 Uiso 1.00 1 c R
H(72) H 0.3686 0.5020 1.0460 0.033 Uiso 1.00 1 c R
H(73) H 0.3734 0.3796 1.2153 0.027 Uiso 1.00 1 c R
H(74) H 0.2846 0.4228 1.0985 0.043 Uiso 1.00 1 c R
H(75) H 0.3120 0.3204 1.1180 0.043 Uiso 1.00 1 c R
H(76) H 0.2072 0.3403 1.1424 0.059 Uiso 1.00 1 c R
H(77) H 0.2595 0.3181 1.2067 0.059 Uiso 1.00 1 c R
H(78) H 0.2105 0.5032 1.1685 0.060 Uiso 1.00 1 c R
H(79) H 0.1952 0.4461 1.2282 0.060 Uiso 1.00 1 c R
H(80) H 0.2777 0.5585 1.2663 0.058 Uiso 1.00 1 c R
H(81) H 0.3040 0.4548 1.2824 0.058 Uiso 1.00 1 c R
H(82) H 0.3824 0.5400 1.2401 0.047 Uiso 1.00 1 c R
H(83) H 0.3298 0.5628 1.1761 0.047 Uiso 1.00 1 c R
H(84) H 0.6503 0.2344 1.1995 0.046 Uiso 1.00 1 c R
H(85) H 0.6343 0.2455 1.2692 0.046 Uiso 1.00 1 c R
H(86) H 0.6181 0.3285 1.2179 0.046 Uiso 1.00 1 c R
H(87) H 0.5649 0.0576 1.0763 0.048 Uiso 1.00 1 c R
H(88) H 0.6205 0.0721 1.1394 0.048 Uiso 1.00 1 c R
H(89) H 0.6058 0.1521 1.0857 0.048 Uiso 1.00 1 c R
H(90) H 0.3931 0.0311 1.1042 0.045 Uiso 1.00 1 c R
H(91) H 0.4609 -0.0196 1.1091 0.045 Uiso 1.00 1 c R
H(92) H 0.4339 0.0496 1.0505 0.046 Uiso 1.00 1 c R
H(93) H 0.3706 0.1969 1.2338 0.052 Uiso 1.00 1 c R
H(94) H 0.3737 0.0915 1.2098 0.052 Uiso 1.00 1 c R
H(95) H 0.3421 0.1708 1.1600 0.052 Uiso 1.00 1 c R
H(96) H 0.5368 0.3058 1.3045 0.052 Uiso 1.00 1 c R
H(97) H 0.4824 0.2352 1.3163 0.052 Uiso 1.00 1 c R
H(98) H 0.4627 0.3314 1.2791 0.052 Uiso 1.00 1 c R

loop_
_atom_site_aniso_label
_atom_site_aniso_U_11
_atom_site_aniso_U_22
_atom_site_aniso_U_33
_atom_site_aniso_U_12
_atom_site_aniso_U_13
_atom_site_aniso_U_23
Ru(1) 0.01516(10) 0.01283(10) 0.01289(10) 0.00021(7) 0.00436(8) 0.00151(7)
Ru(2) 0.01535(10) 0.01308(10) 0.01366(10) 0.00024(7) 0.00340(8) 0.00208(7)
Cl(1) 0.0210(3) 0.0261(3) 0.0245(3) -0.0043(3) 0.0094(3) 0.0020(3)
Cl(2) 0.0214(3) 0.0307(4) 0.0275(3) -0.0042(3) 0.0086(3) 0.0049(3)
P(1) 0.0170(3) 0.0170(3) 0.0138(3) -0.0001(2) 0.0046(3) 0.0007(2)
P(2) 0.0163(3) 0.0140(3) 0.0168(3) -0.0009(2) 0.0049(3) 0.0005(2)
P(3) 0.0199(3) 0.0198(3) 0.0141(3) 0.0015(3) 0.0035(3) 0.0000(3)
P(4) 0.0196(3) 0.0131(3) 0.0183(3) -0.0013(2) 0.0047(3) 0.0007(2)
O(1) 0.0193(9) 0.0384(11) 0.0297(10) -0.0029(8) 0.0126(8) -0.0055(8)
O(2) 0.0508(12) 0.0286(10) 0.0177(9) -0.0031(9) 0.0045(9) 0.0064(8)
O(3) 0.0200(9) 0.0285(10) 0.0344(11) -0.0082(8) 0.0059(8) -0.0090(8)
O(4) 0.0424(11) 0.0131(9) 0.0323(10) -0.0023(8) 0.0129(9) 0.0002(7)
O(5) 0.0330(11) 0.074(2) 0.0319(11) 0.0091(10) 0.0147(9) -0.0094(10)
O(6) 0.0455(12) 0.0379(11) 0.0169(9) -0.0066(9) 0.0029(9) 0.0047(8)
O(7) 0.0256(10) 0.0347(11) 0.0535(13) -0.0154(8) 0.0133(9) -0.0159(10)
O(8) 0.069(1) 0.0193(10) 0.0489(13) 0.0077(10) 0.0259(11) 0.0086(9)
C(1) 0.0263(13) 0.0185(12) 0.0189(12) 0.0029(10) 0.0076(11) -0.0013(10)
C(2) 0.026(1) 0.0189(13) 0.0209(12) -0.0004(10) 0.0085(11) 0.0033(10)
C(3) 0.0198(12) 0.0174(12) 0.0177(12) -0.0025(10) 0.0034(10) -0.0008(9)
C(4) 0.0230(13) 0.030(2) 0.028(1) -0.0034(11) 0.0101(12) -0.0082(11)
C(5) 0.026(2) 0.038(2) 0.049(2) -0.0044(12) 0.018(1) -0.012(1)
C(6) 0.020(1) 0.042(2) 0.047(2) -0.0065(12) 0.0030(13) -0.010(1)
C(7) 0.027(1) 0.036(2) 0.037(2) -0.0073(12) 0.0052(13) -0.0157(13)
C(8) 0.025(1) 0.038(2) 0.0224(13) -0.0062(12) 0.0070(11) -0.0095(12)
C(9) 0.0233(13) 0.0203(13) 0.0191(12) -0.0026(10) 0.0030(11) -0.0017(10)
C(10) 0.0195(12) 0.0173(12) 0.0233(13) -0.0014(10) 0.0055(11) 0.0020(10)
C(11) 0.0179(12) 0.0143(12) 0.0220(13) -0.0015(9) 0.0055(10) 0.0006(10)
C(12) 0.0232(13) 0.029(1) 0.0231(13) 0.0044(11) 0.0074(11) -0.0040(11)
C(13) 0.029(1) 0.037(2) 0.033(2) 0.0016(12) 0.0144(13) -0.0066(13)
C(14) 0.023(1) 0.041(2) 0.047(2) 0.0021(12) 0.0173(13) -0.003(1)
C(15) 0.022(1) 0.036(2) 0.041(2) 0.0008(12) 0.0043(13) 0.0040(13)
C(16) 0.0234(13) 0.024(1) 0.0247(13) -0.0001(11) 0.0030(11) 0.0008(11)
C(17) 0.027(1) 0.0150(12) 0.0193(12) -0.0009(10) 0.0036(11) 0.0015(10)
C(18) 0.0261(13) 0.0177(13) 0.0240(13) 0.0087(11) 0.0089(11) 0.0103(10)
C(19) 0.0257(13) 0.0211(13) 0.0156(12) 0.0020(11) 0.0013(11) 0.0066(10)
C(20) 0.0280(13) 0.0159(12) 0.0138(12) 0.0009(10) 0.0056(11) 0.0060(9)
C(21) 0.0235(13) 0.0173(13) 0.0234(13) -0.0026(10) 0.0042(11) 0.0084(10)
C(22) 0.055(2) 0.020(1) 0.033(2) -0.0014(13) -0.000(1) -0.0014(12)
C(23) 0.040(2) 0.039(2) 0.040(2) 0.0172(13) 0.020(1) 0.010(1)
C(24) 0.033(2) 0.031(2) 0.036(2) -0.0026(12) -0.002(1) 0.0082(13)
C(25) 0.047(2) 0.030(2) 0.0192(13) 0.0029(13) 0.0135(13) 0.0072(11)
C(26) 0.033(2) 0.034(2) 0.037(2) -0.0081(12) 0.0102(13) 0.0072(13)
C(27) 0.030(2) 0.038(2) 0.025(1) 0.0058(13) 0.0075(12) -0.0040(12)
C(28) 0.028(1) 0.031(1) 0.0162(12) -0.0046(11) 0.0054(11) 0.0034(11)
C(29) 0.0230(13) 0.028(1) 0.0202(13) -0.0046(11) -0.0024(11) 0.0043(11)
C(30) 0.053(2) 0.033(2) 0.048(2) -0.009(1) -0.001(2) -0.014(2)
C(31) 0.057(2) 0.048(2) 0.068(3) -0.029(2) -0.008(2) -0.013(2)
C(32) 0.036(2) 0.059(2) 0.081(3) -0.027(2) -0.028(2) 0.019(2)
C(33) 0.022(2) 0.064(2) 0.081(3) -0.001(2) 0.003(2) 0.022(2)
C(34) 0.029(2) 0.038(2) 0.036(2) -0.0009(13) 0.0011(13) 0.0008(13)
C(35) 0.0258(13) 0.0193(13) 0.027(1) -0.0050(10) 0.0063(11) -0.0027(11)
C(36) 0.028(1) 0.026(1) 0.028(1) 0.0033(11) 0.0083(12) 0.0042(11)
C(37) 0.0195(13) 0.0234(13) 0.0251(13) -0.0018(10) 0.0070(11) -0.0003(11)
C(38) 0.030(2) 0.040(2) 0.037(2) -0.0019(13) 0.0063(13) -0.0112(13)
C(39) 0.028(2) 0.062(2) 0.057(2) -0.012(2) 0.015(2) -0.016(2)
C(40) 0.029(2) 0.054(2) 0.066(2) 0.009(2) 0.014(2) -0.001(2)
C(41) 0.043(2) 0.051(2) 0.052(2) -0.003(2) 0.030(2) -0.022(2)
C(42) 0.036(2) 0.033(2) 0.048(2) -0.0053(13) 0.021(1) -0.014(1)
C(43) 0.028(1) 0.0192(13) 0.0181(13) 0.0000(11) -0.0051(11) 0.0069(10)
C(44) 0.0236(13) 0.0196(13) 0.0201(13) 0.0075(10) 0.0024(11) 0.0064(10)
C(45) 0.032(1) 0.0136(12) 0.0208(13) -0.0018(10) 0.0022(11) 0.0055(10)
C(46) 0.029(1) 0.0191(13) 0.0209(13) 0.0048(11) 0.0079(11) 0.0126(10)
C(47) 0.041(2) 0.0156(13) 0.0154(12) 0.0054(11) 0.0042(12) 0.0082(10)
C(48) 0.035(2) 0.036(2) 0.042(2) -0.0024(13) -0.012(1) 0.014(1)
C(49) 0.042(2) 0.039(2) 0.037(2) 0.019(1) 0.012(1) 0.004(1)
C(50) 0.054(2) 0.019(1) 0.039(2) -0.0027(13) -0.011(2) 0.0050(12)
C(51) 0.037(2) 0.038(2) 0.053(2) 0.0070(13) 0.022(2) 0.027(2)
C(52) 0.079(2) 0.031(2) 0.018(1) 0.013(2) 0.011(2) 0.0106(12)

loop_
_atom_type_symbol
_atom_type_description
_atom_type_scat_dispersion_real
_atom_type_scat_dispersion_imag
_atom_type_scat_source
C C 0.003 0.002
;
International Tables for Crystallography
(1992, Vol. C, Tables 4.2.6.8 and 6.1.1.4)
;
H H 0.000 0.000
;
International Tables for Crystallography
(1992, Vol. C, Table 6.1.1.4)
;
Cl Cl 0.148 0.159
;
International Tables for Crystallography
(1992, Vol. C, Tables 4.2.6.8 and 6.1.1.4)
;
O O 0.011 0.006
;
International Tables for Crystallography
(1992, Vol. C, Tables 4.2.6.8 and 6.1.1.4)
;
P P 0.102 0.094
;
International Tables for Crystallography
(1992, Vol. C, Tables 4.2.6.8 and 6.1.1.4)
;
Ru Ru -1.259 0.836
;
International Tables for Crystallography
(1992, Vol. C, Tables 4.2.6.8 and 6.1.1.4)
;

loop_
_geom_angle_atom_site_label_1
_geom_angle_atom_site_label_2
_geom_angle_atom_site_label_3
_geom_angle
P(1) Ru(1) Cl(1) 89.44(2)
P(2) Ru(1) Cl(1) 87.57(2)
C(17) Ru(1) Cl(1) 121.83(6)
C(18) Ru(1) Cl(1) 90.49(7)
C(19) Ru(1) Cl(1) 92.55(7)
C(20) Ru(1) Cl(1) 126.09(6)
C(21) Ru(1) Cl(1) 152.82(6)
P(2) Ru(1) P(1) 99.13(2)
Ru(1) P(1) C(1) 111.81(7)
Ru(1) P(1) C(3) 118.21(8)
C(17) Ru(1) P(1) 93.32(6)
C(18) Ru(1) P(1) 114.46(6)
C(19) Ru(1) P(1) 152.50(6)
C(20) Ru(1) P(1) 143.31(6)
C(21) Ru(1) P(1) 106.19(6)
Ru(1) P(1) C(2) 119.19(7)
Ru(1) P(2) C(9) 110.41(7)
Ru(1) P(2) C(11) 117.21(7)
C(17) Ru(1) P(2) 148.26(7)
C(18) Ru(1) P(2) 146.33(6)
C(19) Ru(1) P(2) 108.35(6)
C(20) Ru(1) P(2) 91.98(6)
C(21) Ru(1) P(2) 110.99(6)
Ru(1) P(2) C(10) 121.30(8)
Ru(1) C(17) C(18) 70.3(1)
C(18) Ru(1) C(17) 37.04(8)
C(19) Ru(1) C(17) 62.58(8)
C(20) Ru(1) C(17) 61.98(8)
Ru(1) C(17) C(21) 69.7(1)
C(21) Ru(1) C(17) 37.27(9)
Ru(1) C(17) C(22) 135.5(2)
Ru(1) C(18) C(17) 72.6(1)
Ru(1) C(18) C(19) 71.0(1)
C(19) Ru(1) C(18) 38.14(9)
C(20) Ru(1) C(18) 62.58(9)
C(21) Ru(1) C(18) 62.95(9)
Ru(1) C(18) C(23) 125.8(2)
Ru(1) C(19) C(18) 70.8(1)
Ru(1) C(19) C(20) 71.8(1)
C(20) Ru(1) C(19) 37.28(9)
C(21) Ru(1) C(19) 63.34(8)
Ru(1) C(19) C(24) 128.3(2)
Ru(1) C(20) C(19) 70.9(1)
Ru(1) C(20) C(21) 70.0(1)
C(21) Ru(1) C(20) 37.82(8)
Ru(1) C(20) C(25) 134.4(2)
Ru(1) C(21) C(17) 73.0(1)
Ru(1) C(21) C(20) 72.1(1)
Ru(1) C(21) C(26) 132.6(2)
P(3) Ru(2) Cl(2) 87.49(2)
P(4) Ru(2) Cl(2) 89.84(2)
C(43) Ru(2) Cl(2) 89.71(7)
C(44) Ru(2) Cl(2) 93.42(6)
C(45) Ru(2) Cl(2) 127.67(7)
C(46) Ru(2) Cl(2) 152.53(6)
C(47) Ru(2) Cl(2) 119.74(7)
P(4) Ru(2) P(3) 99.13(2)
Ru(2) P(3) C(27) 110.59(7)
C(43) Ru(2) P(3) 145.90(6)
C(44) Ru(2) P(3) 108.24(6)
C(45) Ru(2) P(3) 93.03(6)
C(46) Ru(2) P(3) 112.64(6)
C(47) Ru(2) P(3) 150.52(6)
Ru(2) P(3) C(28) 119.41(7)
Ru(2) P(3) C(29) 119.15(8)
Ru(2) P(4) C(35) 112.02(8)
Ru(2) P(4) C(37) 117.46(7)
C(43) Ru(2) P(4) 114.84(6)
C(44) Ru(2) P(4) 152.55(6)
C(45) Ru(2) P(4) 141.14(7)
C(46) Ru(2) P(4) 104.37(7)
C(47) Ru(2) P(4) 92.46(6)
Ru(2) P(4) C(36) 119.92(8)
Ru(2) C(43) C(44) 71.0(1)
C(44) Ru(2) C(43) 38.04(8)
C(45) Ru(2) C(43) 62.56(8)
C(46) Ru(2) C(43) 63.05(9)
Ru(2) C(43) C(47) 73.2(1)
C(47) Ru(2) C(43) 36.7(1)
Ru(2) C(43) C(48) 126.0(2)
Ru(2) C(44) C(43) 70.9(1)
Ru(2) C(44) C(45) 71.7(1)
C(45) Ru(2) C(44) 37.34(9)
C(46) Ru(2) C(44) 63.28(9)
C(47) Ru(2) C(44) 62.41(9)
Ru(2) C(44) C(49) 128.9(2)
Ru(2) C(45) C(44) 71.0(1)
Ru(2) C(45) C(46) 70.3(1)
C(46) Ru(2) C(45) 37.60(9)
C(47) Ru(2) C(45) 62.17(8)
Ru(2) C(45) C(50) 133.8(2)
Ru(2) C(46) C(45) 72.1(1)
Ru(2) C(46) C(47) 73.1(1)
C(47) Ru(2) C(46) 37.91(8)
Ru(2) C(46) C(51) 132.6(2)
Ru(2) C(47) C(43) 70.1(1)
Ru(2) C(47) C(46) 69.0(1)
Ru(2) C(47) C(52) 134.9(2)
C(3) P(1) C(1) 101.4(1)
P(1) C(1) O(1) 114.0(1)
C(2) P(1) C(1) 99.0(1)
C(3) P(1) C(2) 104.2(1)
P(1) C(2) O(2) 112.6(1)
P(1) C(3) C(4) 111.7(2)
P(1) C(3) C(8) 116.8(2)
C(11) P(2) C(9) 104.7(1)
P(2) C(9) O(3) 110.9(2)
C(10) P(2) C(9) 96.0(1)
C(11) P(2) C(10) 104.2(1)
P(2) C(10) O(4) 110.7(2)
P(2) C(11) C(12) 117.5(1)
P(2) C(11) C(16) 112.1(2)
P(3) C(27) O(5) 111.4(2)
C(28) P(3) C(27) 96.4(1)
C(29) P(3) C(27) 104.1(1)
P(3) C(28) O(6) 111.6(2)
C(29) P(3) C(28) 103.9(1)
P(3) C(29) C(30) 117.0(2)
P(3) C(29) C(34) 111.7(2)
C(37) P(4) C(35) 101.2(1)
P(4) C(35) O(7) 113.0(2)
C(36) P(4) C(35) 98.5(1)
C(37) P(4) C(36) 104.7(1)
P(4) C(36) O(8) 113.4(2)
P(4) C(37) C(38) 111.9(2)
P(4) C(37) C(42) 117.2(2)
C(8) C(3) C(4) 110.0(2)
C(3) C(4) C(5) 112.7(2)
C(3) C(8) C(7) 110.5(2)
C(4) C(5) C(6) 110.4(2)
C(5) C(6) C(7) 111.6(2)
C(6) C(7) C(8) 112.0(2)
C(16) C(11) C(12) 108.5(2)
C(11) C(12) C(13) 110.9(2)
C(11) C(16) C(15) 110.0(2)
C(12) C(13) C(14) 111.8(2)
C(13) C(14) C(15) 111.1(2)
C(14) C(15) C(16) 112.0(2)
C(17) C(18) C(19) 108.0(2)
C(21) C(17) C(18) 108.7(2)
C(22) C(17) C(18) 124.8(2)
C(17) C(18) C(23) 125.7(2)
C(17) C(21) C(20) 107.4(2)
C(22) C(17) C(21) 125.3(2)
C(17) C(21) C(26) 126.4(2)
C(18) C(19) C(20) 107.1(2)
C(23) C(18) C(19) 126.1(2)
C(18) C(19) C(24) 126.3(2)
C(19) C(20) C(21) 108.6(2)
C(24) C(19) C(20) 126.2(2)
C(19) C(20) C(25) 126.4(2)
C(25) C(20) C(21) 123.9(2)
C(20) C(21) C(26) 124.2(2)
C(34) C(29) C(30) 108.7(2)
C(29) C(30) C(31) 110.7(3)
C(29) C(34) C(33) 110.1(2)
C(30) C(31) C(32) 113.0(3)
C(31) C(32) C(33) 111.0(2)
C(32) C(33) C(34) 111.9(3)
C(42) C(37) C(38) 110.6(2)
C(37) C(38) C(39) 111.2(2)
C(37) C(42) C(41) 110.3(2)
C(38) C(39) C(40) 110.7(2)
C(39) C(40) C(41) 109.6(2)
C(40) C(41) C(42) 111.4(2)
C(43) C(44) C(45) 107.1(2)
C(47) C(43) C(44) 108.7(2)
C(48) C(43) C(44) 125.4(2)
C(43) C(44) C(49) 126.0(2)
C(43) C(47) C(46) 107.9(2)
C(48) C(43) C(47) 125.7(2)
C(43) C(47) C(52) 125.4(2)
C(44) C(45) C(46) 108.9(2)
C(49) C(44) C(45) 126.4(2)
C(44) C(45) C(50) 126.2(2)
C(45) C(46) C(47) 107.2(2)
C(50) C(45) C(46) 123.9(2)
C(45) C(46) C(51) 125.1(2)
C(51) C(46) C(47) 125.8(2)
C(46) C(47) C(52) 125.8(3)

loop_
_geom_bond_atom_site_label_1
_geom_bond_atom_site_label_2
_geom_bond_distance
Ru(1) Cl(1) 2.4940(7)
Ru(1) P(1) 2.3256(6)
Ru(1) P(2) 2.3340(6)
Ru(1) C(17) 2.241(2)
Ru(1) C(18) 2.212(2)
Ru(1) C(19) 2.214(2)
Ru(1) C(20) 2.227(2)
Ru(1) C(21) 2.199(2)
Ru(2) Cl(2) 2.4918(7)
Ru(2) P(3) 2.3315(6)
Ru(2) P(4) 2.3297(6)
Ru(2) C(43) 2.211(2)
Ru(2) C(44) 2.212(2)
Ru(2) C(45) 2.221(2)
Ru(2) C(46) 2.197(3)
Ru(2) C(47) 2.250(2)
P(1) C(1) 1.859(3)
P(1) C(2) 1.856(2)
P(1) C(3) 1.853(2)
P(2) C(9) 1.857(2)
P(2) C(10) 1.842(2)
P(2) C(11) 1.864(2)
P(3) C(27) 1.865(3)
P(3) C(28) 1.843(2)
P(3) C(29) 1.859(2)
P(4) C(35) 1.850(2)
P(4) C(36) 1.845(2)
P(4) C(37) 1.857(3)
O(1) C(1) 1.418(3)
O(2) C(2) 1.420(3)
O(3) C(9) 1.434(3)
O(4) C(10) 1.428(3)
O(5) C(27) 1.426(3)
O(6) C(28) 1.418(3)
O(7) C(35) 1.425(3)
O(8) C(36) 1.416(3)
C(3) C(4) 1.522(4)
C(3) C(8) 1.546(3)
C(4) C(5) 1.534(4)
C(5) C(6) 1.507(4)
C(6) C(7) 1.513(4)
C(7) C(8) 1.533(4)
C(11) C(12) 1.528(3)
C(11) C(16) 1.543(3)
C(12) C(13) 1.527(4)
C(13) C(14) 1.522(3)
C(14) C(15) 1.519(4)
C(15) C(16) 1.521(4)
C(17) C(18) 1.415(3)
C(17) C(21) 1.419(3)
C(17) C(22) 1.503(3)
C(18) C(19) 1.446(3)
C(18) C(23) 1.497(4)
C(19) C(20) 1.419(4)
C(19) C(24) 1.498(3)
C(20) C(21) 1.434(3)
C(20) C(25) 1.501(4)
C(21) C(26) 1.512(3)
C(29) C(30) 1.523(4)
C(29) C(34) 1.532(3)
C(30) C(31) 1.531(4)
C(31) C(32) 1.512(4)
C(32) C(33) 1.483(5)
C(33) C(34) 1.536(4)
C(37) C(38) 1.517(3)
C(37) C(42) 1.521(4)
C(38) C(39) 1.528(4)
C(39) C(40) 1.527(4)
C(40) C(41) 1.508(4)
C(41) C(42) 1.542(4)
C(43) C(44) 1.441(3)
C(43) C(47) 1.404(4)
C(43) C(48) 1.509(3)
C(44) C(45) 1.419(3)
C(44) C(49) 1.496(4)
C(45) C(46) 1.424(4)
C(45) C(50) 1.505(3)
C(46) C(47) 1.445(3)
C(46) C(51) 1.511(4)
C(47) C(52) 1.508(3)
C(50) C(45) 1.505(3)

loop_
_geom_contact_atom_site_label_1
_geom_contact_atom_site_label_2
_geom_contact_distance
_geom_contact_site_symmetry_2
Ru(1) C(1) 3.475(2) .
Ru(1) C(3) 3.594(2) .
Ru(1) C(9) 3.453(2) .
Ru(1) C(11) 3.592(2) .
Ru(1) C(22) 3.476(2) .
Ru(1) C(23) 3.317(3) .
Ru(1) C(24) 3.355(2) .
Ru(1) C(25) 3.447(3) .
Ru(1) C(26) 3.409(3) .
Ru(2) C(27) 3.460(3) .
Ru(2) C(35) 3.476(2) .
Ru(2) C(37) 3.586(2) .
Ru(2) C(48) 3.329(2) .
Ru(2) C(49) 3.360(3) .
Ru(2) C(50) 3.438(2) .
Ru(2) C(51) 3.406(3) .
Ru(2) C(52) 3.483(2) .
Cl(1) P(1) 3.3934(8) .
Cl(1) P(2) 3.3427(9) .
Cl(1) O(1) 3.038(2) .
Cl(1) O(3) 3.078(2) .
Cl(1) C(18) 3.347(2) .
Cl(1) C(19) 3.408(2) .
Cl(1) C(23) 3.464(3) .
Cl(2) P(3) 3.3371(8) .
Cl(2) P(4) 3.4065(9) .
Cl(2) O(5) 3.063(2) .
Cl(2) O(7) 3.035(2) .
Cl(2) C(28) 3.573(2) .
Cl(2) C(43) 3.323(3) .
Cl(2) C(44) 3.429(2) .
Cl(2) C(48) 3.418(3) .
P(1) P(2) 3.5467(8) .
P(1) O(1) 2.759(2) .
P(1) O(2) 2.736(2) .
P(1) C(4) 2.800(3) .
P(1) C(8) 2.900(2) .
P(1) C(17) 3.322(2) .
P(2) O(3) 2.722(2) .
P(2) O(4) 2.700(2) .
P(2) C(12) 2.905(3) .
P(2) C(16) 2.831(2) .
P(2) C(20) 3.281(2) .
P(2) C(25) 3.587(3) .
P(3) P(4) 3.5478(8) .
P(3) O(5) 2.731(2) .
P(3) O(6) 2.709(2) .
P(3) C(30) 2.890(3) .
P(3) C(34) 2.813(2) .
P(3) C(45) 3.304(2) .
P(4) O(7) 2.741(2) .
P(4) O(8) 2.736(2) .
P(4) C(38) 2.802(3) .
P(4) C(42) 2.888(3) .
P(4) C(46) 3.577(2) .
P(4) C(47) 3.308(2) .
O(1) O(2) 3.464(2) .
O(1) C(2) 3.334(3) .
O(2) C(1) 2.914(3) .
O(2) C(3) 3.357(3) .
O(2) C(8) 3.198(3) .
O(2) C(25) 3.413(3) 55404
O(3) O(4) 3.301(2) .
O(3) C(10) 3.084(2) .
O(3) C(24) 3.498(3) .
O(3) C(40) 3.454(3) 65501
O(4) C(9) 2.870(3) .
O(4) C(11) 3.245(3) .
O(4) C(12) 3.583(3) .
O(4) C(16) 3.288(3) .
O(5) O(6) 3.399(2) .
O(5) C(6) 3.412(3) .
O(5) C(28) 3.142(3) .
O(5) C(49) 3.410(3) .
O(5) C(52) 3.483(3) 55404
O(6) C(27) 2.913(3) .
O(6) C(29) 3.233(3) .
O(6) C(30) 3.516(3) .
O(6) C(34) 3.295(4) .
O(6) C(52) 3.536(4) 55404
O(7) O(8) 3.462(2) .
O(7) C(36) 3.298(3) .
O(8) C(35) 2.911(3) .
O(8) C(37) 3.359(3) .
O(8) C(42) 3.184(4) .
C(1) C(2) 2.824(3) .
C(1) C(3) 2.873(3) .
C(1) C(8) 3.153(3) .
C(2) C(3) 2.928(3) .
C(2) C(4) 3.384(4) .
C(2) C(8) 3.438(3) .
C(2) C(10) 3.375(3) .
C(3) C(5) 2.544(4) .
C(3) C(6) 2.957(3) .
C(3) C(7) 2.530(3) .
C(4) C(6) 2.497(3) .
C(4) C(7) 2.915(3) .
C(4) C(8) 2.514(4) .
C(4) C(16) 3.595(3) .
C(5) C(7) 2.498(4) .
C(5) C(8) 2.960(4) .
C(6) C(8) 2.525(4) .
C(9) C(10) 2.748(3) .
C(9) C(11) 2.946(3) .
C(9) C(12) 3.076(3) .
C(9) C(25) 3.532(3) .
C(10) C(11) 2.924(3) .
C(10) C(16) 3.044(3) .
C(11) C(13) 2.515(4) .
C(11) C(14) 2.960(3) .
C(11) C(15) 2.510(3) .
C(12) C(14) 2.524(3) .
C(12) C(15) 2.922(3) .
C(12) C(16) 2.491(3) .
C(13) C(15) 2.507(3) .
C(13) C(16) 2.932(4) .
C(14) C(16) 2.520(4) .
C(17) C(19) 2.314(3) .
C(17) C(20) 2.301(3) .
C(17) C(23) 2.592(4) .
C(17) C(26) 2.617(4) .
C(18) C(20) 2.305(4) .
C(18) C(21) 2.303(4) .
C(18) C(22) 2.586(3) .
C(18) C(24) 2.626(3) .
C(19) C(21) 2.317(3) .
C(19) C(23) 2.624(4) .
C(19) C(25) 2.607(4) .
C(20) C(24) 2.602(4) .
C(20) C(26) 2.604(3) .
C(21) C(22) 2.597(4) .
C(21) C(25) 2.590(3) .
C(22) C(23) 3.155(4) .
C(22) C(26) 3.187(4) .
C(23) C(24) 3.215(4) .
C(24) C(25) 3.199(4) .
C(25) O(2) 3.413(3) 55504
C(25) C(26) 3.120(3) .
C(27) C(28) 2.764(4) .
C(27) C(29) 2.938(4) .
C(27) C(30) 3.050(4) .
C(28) C(29) 2.916(3) .
C(28) C(34) 3.045(4) .
C(28) C(36) 3.362(3) .
C(29) C(31) 2.512(4) .
C(29) C(32) 2.959(4) .
C(29) C(33) 2.514(4) .
C(30) C(32) 2.538(4) .
C(30) C(33) 2.919(4) .
C(30) C(34) 2.482(4) .
C(31) C(33) 2.468(5) .
C(31) C(34) 2.905(4) .
C(32) C(34) 2.502(4) .
C(34) C(38) 3.574(4) .
C(35) C(36) 2.799(3) .
C(35) C(37) 2.864(3) .
C(35) C(42) 3.161(4) .
C(35) C(52) 3.504(3) .
C(36) C(37) 2.930(4) .
C(36) C(38) 3.435(4) .
C(36) C(42) 3.414(4) .
C(37) C(39) 2.513(4) .
C(37) C(40) 2.951(4) .
C(37) C(41) 2.514(4) .
C(38) C(40) 2.513(4) .
C(38) C(41) 2.916(4) .
C(38) C(42) 2.498(4) .
C(38) C(51) 3.590(4) .
C(39) C(41) 2.480(4) .
C(39) C(42) 2.932(4) .
C(40) O(3) 3.454(3) 45501
C(40) C(42) 2.519(4) .
C(43) C(45) 2.301(3) .
C(43) C(46) 2.305(3) .
C(43) C(49) 2.617(4) .
C(43) C(52) 2.588(4) .
C(44) C(46) 2.313(4) .
C(44) C(47) 2.312(4) .
C(44) C(48) 2.622(3) .
C(44) C(50) 2.607(3) .
C(45) C(47) 2.309(3) .
C(45) C(49) 2.602(4) .
C(45) C(51) 2.605(4) .
C(46) C(50) 2.585(3) .
C(46) C(52) 2.628(3) .
C(47) C(48) 2.592(4) .
C(47) C(51) 2.631(4) .
C(48) C(49) 3.196(4) .
C(48) C(52) 3.162(4) .
C(49) C(50) 3.197(4) .
C(50) Ru(2) 3.438(2) .
C(50) C(44) 2.607(3) .
C(50) C(46) 2.585(3) .
C(50) C(49) 3.197(4) .
C(50) C(51) 3.133(4) .
C(51) C(50) 3.133(4) .
C(51) C(52) 3.209(4) .
C(52) O(5) 3.483(3) 55504
C(52) O(6) 3.536(4) 55504

loop_
_geom_torsion_atom_site_label_1
_geom_torsion_atom_site_label_2
_geom_torsion_atom_site_label_3
_geom_torsion_atom_site_label_4
_geom_torsion
Cl(1) Ru(1) P(1) C(1) 60.71(8)
Cl(1) Ru(1) P(1) C(2) -53.8(1)
Cl(1) Ru(1) P(1) C(3) 177.88(8)
P(2) Ru(1) P(1) C(1) 148.16(8)
P(2) Ru(1) P(1) C(2) 33.6(1)
P(2) Ru(1) P(1) C(3) -94.68(9)
C(17) Ru(1) P(1) C(1) -61.14(8)
C(17) Ru(1) P(1) C(2) -175.7(1)
C(17) Ru(1) P(1) C(3) 56.03(9)
C(18) Ru(1) P(1) C(1) -29.57(8)
C(18) Ru(1) P(1) C(2) -144.1(1)
C(18) Ru(1) P(1) C(3) 87.59(9)
C(19) Ru(1) P(1) C(1) -33.7(1)
C(19) Ru(1) P(1) C(2) -148.3(1)
C(19) Ru(1) P(1) C(3) 83.4(1)
C(20) Ru(1) P(1) C(1) -105.92(8)
C(20) Ru(1) P(1) C(2) 139.5(1)
C(20) Ru(1) P(1) C(3) 11.25(9)
C(21) Ru(1) P(1) C(1) -96.73(8)
C(21) Ru(1) P(1) C(2) 148.7(1)
C(21) Ru(1) P(1) C(3) 20.44(9)
Cl(1) Ru(1) P(2) C(9) -66.66(9)
Cl(1) Ru(1) P(2) C(10) 44.19(8)
Cl(1) Ru(1) P(2) C(11) 173.60(8)
P(1) Ru(1) P(2) C(9) -155.70(8)
P(1) Ru(1) P(2) C(10) -44.85(8)
P(1) Ru(1) P(2) C(11) 84.56(8)
C(17) Ru(1) P(2) C(9) 92.50(9)
C(17) Ru(1) P(2) C(10) -156.64(8)
C(17) Ru(1) P(2) C(11) -27.23(9)
C(18) Ru(1) P(2) C(9) 20.6(1)
C(18) Ru(1) P(2) C(10) 131.42(8)
C(18) Ru(1) P(2) C(11) -99.17(8)
C(19) Ru(1) P(2) C(9) 25.22(9)
C(19) Ru(1) P(2) C(10) 136.07(8)
C(19) Ru(1) P(2) C(11) -94.52(8)
C(20) Ru(1) P(2) C(9) 59.38(9)
C(20) Ru(1) P(2) C(10) 170.24(8)
C(20) Ru(1) P(2) C(11) -60.35(8)
C(21) Ru(1) P(2) C(9) 92.94(9)
C(21) Ru(1) P(2) C(10) -156.20(8)
C(21) Ru(1) P(2) C(11) -26.79(8)
Cl(1) Ru(1) C(17) C(18) 36.3(2)
Cl(1) Ru(1) C(17) C(21) 156.0(1)
Cl(1) Ru(1) C(17) C(22) -83.8(3)
P(1) Ru(1) C(17) C(18) 127.7(1)
P(1) Ru(1) C(17) C(21) -112.6(1)
P(1) Ru(1) C(17) C(22) 7.6(3)
P(2) Ru(1) C(17) C(18) -119.0(1)
P(2) Ru(1) C(17) C(21) 0.7(2)
P(2) Ru(1) C(17) C(22) 120.9(2)
C(18) Ru(1) C(17) C(21) 119.6(2)
C(18) Ru(1) C(17) C(22) -120.1(3)
C(19) Ru(1) C(17) C(18) -38.4(1)
C(19) Ru(1) C(17) C(21) 81.2(1)
C(19) Ru(1) C(17) C(22) -158.5(3)
C(20) Ru(1) C(17) C(18) -80.8(1)
C(20) Ru(1) C(17) C(21) 38.9(1)
C(20) Ru(1) C(17) C(22) 159.1(3)
C(21) Ru(1) C(17) C(18) -119.6(2)
C(21) Ru(1) C(17) C(22) 120.3(3)
Cl(1) Ru(1) C(18) C(17) -149.8(1)
Cl(1) Ru(1) C(18) C(19) 93.5(1)
Cl(1) Ru(1) C(18) C(23) -27.9(2)
P(1) Ru(1) C(18) C(17) -60.2(1)
P(1) Ru(1) C(18) C(19) -176.9(1)
P(1) Ru(1) C(18) C(23) 61.7(2)
P(2) Ru(1) C(18) C(17) 123.9(1)
P(2) Ru(1) C(18) C(19) 7.2(2)
P(2) Ru(1) C(18) C(23) -114.2(2)
C(17) Ru(1) C(18) C(19) -116.7(2)
C(17) Ru(1) C(18) C(23) 121.9(2)
C(19) Ru(1) C(18) C(17) 116.7(2)
C(19) Ru(1) C(18) C(23) -121.4(2)
C(20) Ru(1) C(18) C(17) 79.0(1)
C(20) Ru(1) C(18) C(19) -37.7(1)
C(20) Ru(1) C(18) C(23) -159.1(2)
C(21) Ru(1) C(18) C(17) 36.2(1)
C(21) Ru(1) C(18) C(19) -80.5(1)
C(21) Ru(1) C(18) C(23) 158.2(2)
Cl(1) Ru(1) C(19) C(18) -87.5(1)
Cl(1) Ru(1) C(19) C(20) 156.2(1)
Cl(1) Ru(1) C(19) C(24) 34.0(2)
P(1) Ru(1) C(19) C(18) 6.1(2)
P(1) Ru(1) C(19) C(20) -110.1(2)
P(1) Ru(1) C(19) C(24) 127.7(2)
P(2) Ru(1) C(19) C(18) -175.8(1)
P(2) Ru(1) C(19) C(20) 67.9(1)
P(2) Ru(1) C(19) C(24) -54.3(2)
C(17) Ru(1) C(19) C(18) 37.3(1)
C(17) Ru(1) C(19) C(20) -78.9(1)
C(17) Ru(1) C(19) C(24) 158.9(3)
C(18) Ru(1) C(19) C(20) -116.2(2)
C(18) Ru(1) C(19) C(24) 121.6(3)
C(20) Ru(1) C(19) C(18) 116.2(2)
C(20) Ru(1) C(19) C(24) -122.2(3)
C(21) Ru(1) C(19) C(18) 79.4(1)
C(21) Ru(1) C(19) C(20) -36.9(1)
C(21) Ru(1) C(19) C(24) -159.1(2)
Cl(1) Ru(1) C(20) C(19) -29.9(1)
Cl(1) Ru(1) C(20) C(21) -148.9(1)
Cl(1) Ru(1) C(20) C(25) 92.8(2)
P(1) Ru(1) C(20) C(19) 133.5(1)
P(1) Ru(1) C(20) C(21) 14.5(2)
P(1) Ru(1) C(20) C(25) -103.8(2)
P(2) Ru(1) C(20) C(19) -118.3(1)
P(2) Ru(1) C(20) C(21) 122.7(1)
P(2) Ru(1) C(20) C(25) 4.4(2)
C(17) Ru(1) C(20) C(19) 80.7(1)
C(17) Ru(1) C(20) C(21) -38.3(1)
C(17) Ru(1) C(20) C(25) -156.6(3)
C(18) Ru(1) C(20) C(19) 38.6(1)
C(18) Ru(1) C(20) C(21) -80.4(1)
C(18) Ru(1) C(20) C(25) 161.3(3)
C(19) Ru(1) C(20) C(21) -119.0(2)
C(19) Ru(1) C(20) C(25) 122.7(3)
C(21) Ru(1) C(20) C(19) 119.0(2)
C(21) Ru(1) C(20) C(25) -118.3(3)
Cl(1) Ru(1) C(21) C(17) -49.3(2)
Cl(1) Ru(1) C(21) C(20) 66.1(2)
Cl(1) Ru(1) C(21) C(26) -173.5(1)
P(1) Ru(1) C(21) C(17) 73.6(1)
P(1) Ru(1) C(21) C(20) -171.0(1)
P(1) Ru(1) C(21) C(26) -50.6(2)
P(2) Ru(1) C(21) C(17) -179.6(1)
P(2) Ru(1) C(21) C(20) -64.3(1)
P(2) Ru(1) C(21) C(26) 56.1(2)
C(17) Ru(1) C(21) C(20) 115.3(2)
C(17) Ru(1) C(21) C(26) -124.3(3)
C(18) Ru(1) C(21) C(17) -36.0(1)
C(18) Ru(1) C(21) C(20) 79.3(1)
C(18) Ru(1) C(21) C(26) -160.3(2)
C(19) Ru(1) C(21) C(17) -79.0(1)
C(19) Ru(1) C(21) C(20) 36.4(1)
C(19) Ru(1) C(21) C(26) 156.8(2)
C(20) Ru(1) C(21) C(17) -115.3(1)
C(20) Ru(1) C(21) C(26) 120.4(3)
Cl(2) Ru(2) P(3) C(27) 66.72(9)
Cl(2) Ru(2) P(3) C(28) -43.6(1)
Cl(2) Ru(2) P(3) C(29) -172.74(9)
P(4) Ru(2) P(3) C(27) 156.16(9)
P(4) Ru(2) P(3) C(28) 45.8(1)
P(4) Ru(2) P(3) C(29) -83.30(9)
C(43) Ru(2) P(3) C(27) -19.1(1)
C(43) Ru(2) P(3) C(28) -129.4(1)
C(43) Ru(2) P(3) C(29) 101.49(9)
C(44) Ru(2) P(3) C(27) -26.05(9)
C(44) Ru(2) P(3) C(28) -136.4(1)
C(44) Ru(2) P(3) C(29) 94.49(9)
C(45) Ru(2) P(3) C(27) -60.88(9)
C(45) Ru(2) P(3) C(28) -171.2(1)
C(45) Ru(2) P(3) C(29) 59.66(9)
C(46) Ru(2) P(3) C(27) -94.00(9)
C(46) Ru(2) P(3) C(28) 155.6(1)
C(46) Ru(2) P(3) C(29) 26.54(9)
C(47) Ru(2) P(3) C(27) -92.0(1)
C(47) Ru(2) P(3) C(28) 157.7(1)
C(47) Ru(2) P(3) C(29) 28.6(1)
Cl(2) Ru(2) P(4) C(35) -60.64(9)
Cl(2) Ru(2) P(4) C(36) 53.94(9)
Cl(2) Ru(2) P(4) C(37) -177.14(8)
P(3) Ru(2) P(4) C(35) -148.07(9)
P(3) Ru(2) P(4) C(36) -33.49(9)
P(3) Ru(2) P(4) C(37) 95.43(8)
C(43) Ru(2) P(4) C(35) 28.97(9)
C(43) Ru(2) P(4) C(36) 143.55(9)
C(43) Ru(2) P(4) C(37) -87.53(8)
C(44) Ru(2) P(4) C(35) 36.5(1)
C(44) Ru(2) P(4) C(36) 151.06(9)
C(44) Ru(2) P(4) C(37) -80.02(9)
C(45) Ru(2) P(4) C(35) 105.39(9)
C(45) Ru(2) P(4) C(36) -140.03(9)
C(45) Ru(2) P(4) C(37) -11.11(9)
C(46) Ru(2) P(4) C(35) 95.59(9)
C(46) Ru(2) P(4) C(36) -149.83(9)
C(46) Ru(2) P(4) C(37) -20.91(8)
C(47) Ru(2) P(4) C(35) 59.13(9)
C(47) Ru(2) P(4) C(36) 173.71(9)
C(47) Ru(2) P(4) C(37) -57.38(8)
Cl(2) Ru(2) C(43) C(44) -95.9(1)
Cl(2) Ru(2) C(43) C(47) 146.8(1)
Cl(2) Ru(2) C(43) C(48) 24.6(2)
P(3) Ru(2) C(43) C(44) -10.8(2)
P(3) Ru(2) C(43) C(47) -128.1(1)
P(3) Ru(2) C(43) C(48) 109.7(2)
P(4) Ru(2) C(43) C(44) 174.4(1)
P(4) Ru(2) C(43) C(47) 57.2(1)
P(4) Ru(2) C(43) C(48) -65.1(2)
C(44) Ru(2) C(43) C(47) -117.2(2)
C(44) Ru(2) C(43) C(48) 120.5(3)
C(45) Ru(2) C(43) C(44) 37.8(1)
C(45) Ru(2) C(43) C(47) -79.4(1)
C(45) Ru(2) C(43) C(48) 158.3(2)
C(46) Ru(2) C(43) C(44) 80.3(1)
C(46) Ru(2) C(43) C(47) -36.9(1)
C(46) Ru(2) C(43) C(48) -159.2(2)
C(47) Ru(2) C(43) C(44) 117.2(2)
C(47) Ru(2) C(43) C(48) -122.2(3)
Cl(2) Ru(2) C(44) C(43) 85.2(1)
Cl(2) Ru(2) C(44) C(45) -158.6(1)
Cl(2) Ru(2) C(44) C(49) -36.2(2)
P(3) Ru(2) C(44) C(43) 173.6(1)
P(3) Ru(2) C(44) C(45) -70.1(1)
P(3) Ru(2) C(44) C(49) 52.3(2)
P(4) Ru(2) C(44) C(43) -11.1(2)
P(4) Ru(2) C(44) C(45) 105.2(2)
P(4) Ru(2) C(44) C(49) -132.4(2)
C(43) Ru(2) C(44) C(45) 116.3(2)
C(43) Ru(2) C(44) C(49) -121.3(2)
C(45) Ru(2) C(44) C(43) -116.3(2)
C(45) Ru(2) C(44) C(49) 122.4(2)
C(46) Ru(2) C(44) C(43) -79.6(1)
C(46) Ru(2) C(44) C(45) 36.6(1)
C(46) Ru(2) C(44) C(49) 159.0(2)
C(47) Ru(2) C(44) C(43) -36.8(1)
C(47) Ru(2) C(44) C(45) 79.4(1)
C(47) Ru(2) C(44) C(49) -158.2(2)
Cl(2) Ru(2) C(45) C(44) 27.4(2)
Cl(2) Ru(2) C(45) C(46) 146.6(1)
Cl(2) Ru(2) C(45) C(50) -94.9(3)
P(3) Ru(2) C(45) C(44) 116.6(1)
P(3) Ru(2) C(45) C(46) -124.3(1)
P(3) Ru(2) C(45) C(50) -5.7(3)
P(4) Ru(2) C(45) C(44) -134.8(1)
P(4) Ru(2) C(45) C(46) -15.7(2)
P(4) Ru(2) C(45) C(50) 102.9(3)
C(43) Ru(2) C(45) C(44) -38.5(1)
C(43) Ru(2) C(45) C(46) 80.6(1)
C(43) Ru(2) C(45) C(50) -160.8(3)
C(44) Ru(2) C(45) C(46) 119.2(2)
C(44) Ru(2) C(45) C(50) -122.3(3)
C(46) Ru(2) C(45) C(44) -119.2(2)
C(46) Ru(2) C(45) C(50) 118.6(3)
C(47) Ru(2) C(45) C(44) -80.1(1)
C(47) Ru(2) C(45) C(46) 39.0(1)
C(47) Ru(2) C(45) C(50) 157.6(3)
Cl(2) Ru(2) C(46) C(45) -71.0(2)
Cl(2) Ru(2) C(46) C(47) 44.0(2)
Cl(2) Ru(2) C(46) C(51) 167.4(2)
P(3) Ru(2) C(46) C(45) 63.4(1)
P(3) Ru(2) C(46) C(47) 178.4(1)
P(3) Ru(2) C(46) C(51) -58.3(2)
P(4) Ru(2) C(46) C(45) 169.9(1)
P(4) Ru(2) C(46) C(47) -75.1(1)
P(4) Ru(2) C(46) C(51) 48.2(2)
C(43) Ru(2) C(46) C(45) -79.2(1)
C(43) Ru(2) C(46) C(47) 35.8(1)
C(43) Ru(2) C(46) C(51) 159.1(2)
C(44) Ru(2) C(46) C(45) -36.4(1)
C(44) Ru(2) C(46) C(47) 78.6(1)
C(44) Ru(2) C(46) C(51) -158.0(2)
C(45) Ru(2) C(46) C(47) 115.0(2)
C(45) Ru(2) C(46) C(51) -121.7(3)
C(47) Ru(2) C(46) C(45) -115.0(2)
C(47) Ru(2) C(46) C(51) 123.4(3)
Cl(2) Ru(2) C(47) C(43) -39.0(1)
Cl(2) Ru(2) C(47) C(46) -158.3(1)
Cl(2) Ru(2) C(47) C(52) 81.6(3)
P(3) Ru(2) C(47) C(43) 116.2(2)
P(3) Ru(2) C(47) C(46) -3.1(2)
P(3) Ru(2) C(47) C(52) -123.2(2)
P(4) Ru(2) C(47) C(43) -130.3(1)
P(4) Ru(2) C(47) C(46) 110.4(1)
P(4) Ru(2) C(47) C(52) -9.7(3)
C(43) Ru(2) C(47) C(46) -119.3(2)
C(43) Ru(2) C(47) C(52) 120.6(3)
C(44) Ru(2) C(47) C(43) 38.2(1)
C(44) Ru(2) C(47) C(46) -81.1(1)
C(44) Ru(2) C(47) C(52) 158.8(3)
C(45) Ru(2) C(47) C(43) 80.6(1)
C(45) Ru(2) C(47) C(46) -38.7(1)
C(45) Ru(2) C(47) C(52) -158.8(3)
C(46) Ru(2) C(47) C(43) 119.3(2)
C(46) Ru(2) C(47) C(52) -120.1(3)
Ru(1) P(1) C(1) O(1) -52.9(2)
C(2) P(1) C(1) O(1) 73.6(1)
C(3) P(1) C(1) O(1) -179.8(1)
Ru(1) P(1) C(2) O(2) 158.5(1)
C(1) P(1) C(2) O(2) 37.2(2)
C(3) P(1) C(2) O(2) -67.1(2)
Ru(1) P(1) C(3) C(4) 68.6(2)
Ru(1) P(1) C(3) C(8) -163.4(1)
C(1) P(1) C(3) C(4) -168.8(1)
C(1) P(1) C(3) C(8) -40.9(2)
C(2) P(1) C(3) C(4) -66.4(2)
C(2) P(1) C(3) C(8) 61.6(2)
Ru(1) P(2) C(9) O(3) 63.2(2)
C(10) P(2) C(9) O(3) -63.4(1)
C(11) P(2) C(9) O(3) -169.7(1)
Ru(1) P(2) C(10) O(4) -164.6(1)
C(9) P(2) C(10) O(4) -46.3(1)
C(11) P(2) C(10) O(4) 60.5(1)
Ru(1) P(2) C(11) C(12) 127.9(2)
Ru(1) P(2) C(11) C(16) -105.5(1)
C(9) P(2) C(11) C(12) 5.2(2)
C(9) P(2) C(11) C(16) 131.8(1)
C(10) P(2) C(11) C(12) -95.0(2)
C(10) P(2) C(11) C(16) 31.6(2)
Ru(2) P(3) C(27) O(5) -58.5(2)
C(28) P(3) C(27) O(5) 66.2(2)
C(29) P(3) C(27) O(5) 172.4(1)
Ru(2) P(3) C(28) O(6) 165.4(1)
C(27) P(3) C(28) O(6) 47.4(2)
C(29) P(3) C(28) O(6) -58.9(2)
Ru(2) P(3) C(29) C(30) -132.4(2)
Ru(2) P(3) C(29) C(34) 101.4(2)
C(27) P(3) C(29) C(30) -8.6(2)
C(27) P(3) C(29) C(34) -134.9(2)
C(28) P(3) C(29) C(30) 91.7(2)
C(28) P(3) C(29) C(34) -34.5(2)
Ru(2) P(4) C(35) O(7) 53.6(2)
C(36) P(4) C(35) O(7) -73.6(2)
C(37) P(4) C(35) O(7) 179.5(1)
Ru(2) P(4) C(36) O(8) -159.7(1)
C(35) P(4) C(36) O(8) -38.1(2)
C(37) P(4) C(36) O(8) 65.9(2)
Ru(2) P(4) C(37) C(38) -65.8(2)
Ru(2) P(4) C(37) C(42) 165.0(1)
C(35) P(4) C(37) C(38) 172.0(1)
C(35) P(4) C(37) C(42) 42.8(2)
C(36) P(4) C(37) C(38) 70.0(2)
C(36) P(4) C(37) C(42) -59.2(2)
P(1) C(3) C(4) C(5) -173.2(2)
C(8) C(3) C(4) C(5) 55.3(3)
P(1) C(3) C(8) C(7) 176.9(2)
C(4) C(3) C(8) C(7) -54.4(3)
C(3) C(4) C(5) C(6) -55.8(3)
C(4) C(5) C(6) C(7) 55.3(3)
C(5) C(6) C(7) C(8) -56.5(3)
C(6) C(7) C(8) C(3) 55.6(3)
P(2) C(11) C(12) C(13) -172.3(2)
C(16) C(11) C(12) C(13) 59.3(2)
P(2) C(11) C(16) C(15) 168.9(2)
C(12) C(11) C(16) C(15) -59.8(2)
C(11) C(12) C(13) C(14) -56.7(3)
C(12) C(13) C(14) C(15) 53.0(3)
C(13) C(14) C(15) C(16) -54.0(3)
C(14) C(15) C(16) C(11) 57.9(3)
Ru(1) C(17) C(18) C(19) 62.6(2)
Ru(1) C(17) C(18) C(23) -122.0(2)
C(21) C(17) C(18) Ru(1) -59.4(2)
C(21) C(17) C(18) C(19) 3.3(3)
C(21) C(17) C(18) C(23) 178.6(2)
C(22) C(17) C(18) Ru(1) 132.3(2)
C(22) C(17) C(18) C(19) -165.0(2)
C(22) C(17) C(18) C(23) 10.3(4)
Ru(1) C(17) C(21) C(20) -64.4(2)
Ru(1) C(17) C(21) C(26) 130.9(2)
C(18) C(17) C(21) Ru(1) 59.8(2)
C(18) C(17) C(21) C(20) -4.6(2)
C(18) C(17) C(21) C(26) -169.3(2)
C(22) C(17) C(21) Ru(1) -132.0(2)
C(22) C(17) C(21) C(20) 163.6(2)
C(22) C(17) C(21) C(26) -1.1(4)
Ru(1) C(18) C(19) C(20) 63.1(2)
Ru(1) C(18) C(19) C(24) -124.0(2)
C(17) C(18) C(19) Ru(1) -63.7(2)
C(17) C(18) C(19) C(20) -0.6(3)
C(17) C(18) C(19) C(24) 172.3(2)
C(23) C(18) C(19) Ru(1) 121.0(2)
C(23) C(18) C(19) C(20) -175.9(2)
C(23) C(18) C(19) C(24) -3.0(4)
Ru(1) C(19) C(20) C(21) 60.2(2)
Ru(1) C(19) C(20) C(25) -131.6(2)
C(18) C(19) C(20) Ru(1) -62.4(1)
C(18) C(19) C(20) C(21) -2.3(2)
C(18) C(19) C(20) C(25) 166.0(2)
C(24) C(19) C(20) Ru(1) 124.6(2)
C(24) C(19) C(20) C(21) -175.2(2)
C(24) C(19) C(20) C(25) -7.0(4)
Ru(1) C(20) C(21) C(17) 65.0(2)
Ru(1) C(20) C(21) C(26) -129.9(2)
C(19) C(20) C(21) Ru(1) -60.7(2)
C(19) C(20) C(21) C(17) 4.3(2)
C(19) C(20) C(21) C(26) 169.4(2)
C(25) C(20) C(21) Ru(1) 130.7(2)
C(25) C(20) C(21) C(17) -164.3(2)
C(25) C(20) C(21) C(26) 0.8(3)
P(3) C(29) C(30) C(31) 175.0(2)
C(34) C(29) C(30) C(31) -57.2(3)
P(3) C(29) C(34) C(33) -170.1(2)
C(30) C(29) C(34) C(33) 59.2(3)
C(29) C(30) C(31) C(32) 54.8(4)
C(30) C(31) C(32) C(33) -52.7(4)
C(31) C(32) C(33) C(34) 54.5(4)
C(32) C(33) C(34) C(29) -58.9(3)
P(4) C(37) C(38) C(39) 171.0(2)
C(42) C(37) C(38) C(39) -56.4(3)
P(4) C(37) C(42) C(41) -174.4(2)
C(38) C(37) C(42) C(41) 55.7(3)
C(37) C(38) C(39) C(40) 57.3(3)
C(38) C(39) C(40) C(41) -57.6(3)
C(39) C(40) C(41) C(42) 57.8(3)
C(40) C(41) C(42) C(37) -57.4(3)
Ru(2) C(43) C(44) C(45) -63.0(2)
Ru(2) C(43) C(44) C(49) 124.8(2)
C(47) C(43) C(44) Ru(2) 64.0(2)
C(47) C(43) C(44) C(45) 1.0(3)
C(47) C(43) C(44) C(49) -171.3(2)
C(48) C(43) C(44) Ru(2) -121.2(2)
C(48) C(43) C(44) C(45) 175.8(2)
C(48) C(43) C(44) C(49) 3.5(4)
Ru(2) C(43) C(47) C(46) 58.9(2)
Ru(2) C(43) C(47) C(52) -131.6(2)
C(44) C(43) C(47) Ru(2) -62.6(2)
C(44) C(43) C(47) C(46) -3.7(3)
C(44) C(43) C(47) C(52) 165.8(2)
C(48) C(43) C(47) Ru(2) 122.6(2)
C(48) C(43) C(47) C(46) -178.5(2)
C(48) C(43) C(47) C(52) -9.0(4)
Ru(2) C(44) C(45) C(46) -60.3(2)
Ru(2) C(44) C(45) C(50) 130.9(2)
C(43) C(44) C(45) Ru(2) 62.5(2)
C(43) C(44) C(45) C(46) 2.2(3)
C(43) C(44) C(45) C(50) -166.6(2)
C(49) C(44) C(45) Ru(2) -125.3(2)
C(49) C(44) C(45) C(46) 174.4(2)
C(49) C(44) C(45) C(50) 5.6(4)
Ru(2) C(45) C(46) C(47) -65.2(2)
Ru(2) C(45) C(46) C(51) 130.0(2)
C(44) C(45) C(46) Ru(2) 60.8(2)
C(44) C(45) C(46) C(47) -4.4(3)
C(44) C(45) C(46) C(51) -169.2(2)
C(50) C(45) C(46) Ru(2) -130.1(2)
C(50) C(45) C(46) C(47) 164.7(2)
C(50) C(45) C(46) C(51) -0.1(3)
Ru(2) C(46) C(47) C(43) -59.6(2)
Ru(2) C(46) C(47) C(52) 131.0(2)
C(45) C(46) C(47) Ru(2) 64.5(2)
C(45) C(46) C(47) C(43) 5.0(3)
C(45) C(46) C(47) C(52) -164.5(2)
C(51) C(46) C(47) Ru(2) -130.8(2)
C(51) C(46) C(47) C(43) 169.7(2)
C(51) C(46) C(47) C(52) 0.2(4)
